data_7160174
loop_
_publ_author_name
'Duari, Surajit'
'Biswas, Subrata'
'Roy, Arnab'
'Maity, Srabani'
'Elsharif, Asma M.'
'Biswas, Srijit'

_publ_section_title
;
 MeOTf-catalyzed Friedel-Crafts alkylation of benzoxazolones,
 benzothiazolones, indolinones and benzimidazolones with activated
 secondary alcohols.
;
_journal_issue 44
_journal_name_full 'Organic &amp; biomolecular chemistry'
_journal_page_first 8801
_journal_page_last 8810
_journal_paper_doi 10.1039/d4ob01372g
_journal_volume 22
_journal_year 2024
_chemical_formula_moiety 'C21 H17 N O2'
_chemical_formula_sum 'C21 H17 N O2'
_chemical_formula_weight 315.36
_space_group_crystal_system monoclinic
_space_group_IT_number 14
_space_group_name_Hall '-P 2ybc'
_space_group_name_H-M_alt 'P 1 21/c 1'
_atom_sites_solution_hydrogens geom
_atom_sites_solution_primary dual
_audit_creation_date 2024-04-04
_audit_creation_method
;
Olex2 1.5
(compiled 2021.12.09 svn.r5202d8cf for OlexSys, GUI svn.r6439)
;
_audit_update_record
;
2024-06-28 deposited with the CCDC.	2024-10-08 downloaded from the CCDC.
;
_cell_angle_alpha 90
_cell_angle_beta 91.779(7)
_cell_angle_gamma 90
_cell_formula_units_Z 4
_cell_length_a 6.0708(12)
_cell_length_b 12.580(2)
_cell_length_c 21.139(4)
_cell_measurement_reflns_used 7321
_cell_measurement_temperature 229.24
_cell_measurement_theta_max 26.97
_cell_measurement_theta_min 2.52
_cell_volume 1613.6(5)
_computing_cell_refinement 'SAINT V8.38A (Bruker, 2018)'
_computing_data_reduction 'SAINT V8.38A (Bruker, 2018)'
_computing_molecular_graphics 'Olex2 1.5 (Dolomanov et al., 2009)'
_computing_publication_material 'Olex2 1.5 (Dolomanov et al., 2009)'
_computing_structure_refinement 'XL  (Sheldrick, 2008)'
_computing_structure_solution 'SHELXT 2014/5 (Sheldrick, 2014)'
_diffrn_ambient_temperature 229.24
_diffrn_measured_fraction_theta_full 0.987
_diffrn_measured_fraction_theta_max 0.989
_diffrn_measurement_device_type 'Bruker APEX-II CCD'
_diffrn_measurement_method '\f and \w scans'
_diffrn_radiation_type MoK\a
_diffrn_radiation_wavelength 0.71073
_diffrn_reflns_av_R_equivalents 0.0823
_diffrn_reflns_av_unetI/netI 0.0655
_diffrn_reflns_Laue_measured_fraction_full 0.987
_diffrn_reflns_Laue_measured_fraction_max 0.989
_diffrn_reflns_limit_h_max 7
_diffrn_reflns_limit_h_min -7
_diffrn_reflns_limit_k_max 15
_diffrn_reflns_limit_k_min -16
_diffrn_reflns_limit_l_max 26
_diffrn_reflns_limit_l_min -26
_diffrn_reflns_number 16013
_diffrn_reflns_point_group_measured_fraction_full 0.987
_diffrn_reflns_point_group_measured_fraction_max 0.989
_diffrn_reflns_theta_full 25.242
_diffrn_reflns_theta_max 27.005
_diffrn_reflns_theta_min 3.239
_diffrn_source_current 1.0
_diffrn_source_power 0.05
_diffrn_source_voltage 50.0
_diffrn_standards_number 0
_exptl_absorpt_coefficient_mu 0.083
_exptl_absorpt_correction_T_max 0.7449
_exptl_absorpt_correction_T_min 0.5025
_exptl_absorpt_correction_type none
_exptl_absorpt_process_details
;
SADABS-2016/2 (Bruker,2016/2) was used for absorption correction.
wR2(int) was 0.1538 before and 0.1135 after correction.
The Ratio of minimum to maximum transmission is 0.6746.
The \l/2 correction factor is Not present.
;
_exptl_crystal_colour 'clear light white'
_exptl_crystal_colour_lustre clear
_exptl_crystal_colour_modifier light
_exptl_crystal_colour_primary white
_exptl_crystal_density_diffrn 1.298
_exptl_crystal_description block
_exptl_crystal_F_000 664
_exptl_crystal_recrystallization_method 'Re-crystallisation from solvent: DCM'
_exptl_crystal_size_max 0.25
_exptl_crystal_size_mid 0.1
_exptl_crystal_size_min 0.08
_refine_diff_density_max 0.230
_refine_diff_density_min -0.215
_refine_diff_density_rms 0.048
_refine_ls_extinction_coef 0.051(19)
_refine_ls_extinction_expression Fc^*^=kFc[1+0.001xFc^2^\l^3^/sin(2\q)]^-1/4^
_refine_ls_extinction_method 'SHELXL-2016/6 (Sheldrick 2016)'
_refine_ls_goodness_of_fit_ref 1.039
_refine_ls_hydrogen_treatment constr
_refine_ls_matrix_type full
_refine_ls_number_parameters 219
_refine_ls_number_reflns 3487
_refine_ls_number_restraints 0
_refine_ls_restrained_S_all 1.039
_refine_ls_R_factor_all 0.0773
_refine_ls_R_factor_gt 0.0626
_refine_ls_shift/su_max 0.000
_refine_ls_shift/su_mean 0.000
_refine_ls_structure_factor_coef Fsqd
_refine_ls_weighting_details 'w=1/[\s^2^(Fo^2^)+(0.0927P)^2^+0.5215P] where P=(Fo^2^+2Fc^2^)/3'
_refine_ls_weighting_scheme calc
_refine_ls_wR_factor_gt 0.1658
_refine_ls_wR_factor_ref 0.1824
_reflns_Friedel_coverage 0.000
_reflns_number_gt 2781
_reflns_number_total 3487
_reflns_threshold_expression 'I > 2\s(I)'
_cod_data_source_file d4ob01372g2.cif
_cod_data_source_block om36
_cod_depositor_comments 'Adding full bibliography for 7160174--7160175.cif.'
_cod_original_cell_volume 1613.5(5)
_cod_database_code 7160174
_shelx_shelxl_version_number 2016/6
_shelx_space_group_comment
;
The symmetry employed for this shelxl refinement is uniquely defined
by the following loop, which should always be used as a source of
symmetry information in preference to the above space-group names.
They are only intended as comments.
;
_olex2_refinement_description
;
1.a Ternary CH refined with riding coordinates:
 C9(H9)
1.b Aromatic/amide H refined with riding coordinates:
 C4(H4), C6(H6), C7(H7), C11(H11), C12(H12), C13(H13), C14(H14), C15(H15),
 C17(H17), C18(H18), C19(H19), C20(H20), C21(H21)
1.c Idealised Me refined as rotating group:
 C8(H8A,H8B,H8C)
;
_olex2_submission_special_instructions 'No special instructions were received'

loop_
_space_group_symop_operation_xyz
'x, y, z'
'-x, y+1/2, -z+1/2'
'-x, -y, -z'
'x, -y-1/2, z-1/2'

loop_
_atom_site_label
_atom_site_type_symbol
_atom_site_fract_x
_atom_site_fract_y
_atom_site_fract_z
_atom_site_U_iso_or_equiv
_atom_site_adp_type
_atom_site_occupancy
_atom_site_site_symmetry_order
_atom_site_calc_flag
_atom_site_refinement_flags_posn
_atom_site_refinement_flags_adp
_atom_site_refinement_flags_occupancy
_atom_site_disorder_assembly
_atom_site_disorder_group
O1 O 0.8393(2) 0.43173(11) 0.45961(8) 0.0589(5) Uani 1 1 d . . . . .
O2 O 0.7934(3) 0.27723(13) 0.51381(9) 0.0710(5) Uani 1 1 d . . . . .
N1 N 0.5154(2) 0.35196(12) 0.45129(7) 0.0384(4) Uani 1 1 d . . . . .
C1 C 0.7188(3) 0.34454(15) 0.47898(10) 0.0461(5) Uani 1 1 d . . . . .
C2 C 0.5037(3) 0.44272(14) 0.41338(8) 0.0349(4) Uani 1 1 d . . . . .
C3 C 0.7062(3) 0.49160(14) 0.41920(8) 0.0367(4) Uani 1 1 d . . . . .
C4 C 0.7583(3) 0.58342(14) 0.38727(9) 0.0405(4) Uani 1 1 d . . . . .
H4 H 0.897954 0.615167 0.392294 0.049 Uiso 1 1 calc R U . . .
C5 C 0.5954(3) 0.62729(14) 0.34719(8) 0.0343(4) Uani 1 1 d . . . . .
C6 C 0.3918(3) 0.57875(19) 0.34147(11) 0.0565(6) Uani 1 1 d . . . . .
H6 H 0.283117 0.609424 0.314599 0.068 Uiso 1 1 calc R U . . .
C7 C 0.3410(3) 0.4856(2) 0.37419(12) 0.0620(7) Uani 1 1 d . . . . .
H7 H 0.201613 0.453489 0.369606 0.074 Uiso 1 1 calc R U . . .
C8 C 0.3421(4) 0.27421(18) 0.45963(12) 0.0592(6) Uani 1 1 d . . . . .
H8A H 0.302575 0.242131 0.419121 0.089 Uiso 1 1 calc R U . . .
H8B H 0.213961 0.308981 0.476515 0.089 Uiso 1 1 calc R U . . .
H8C H 0.393865 0.219535 0.488837 0.089 Uiso 1 1 calc R U . . .
C9 C 0.6353(3) 0.72954(13) 0.30984(8) 0.0341(4) Uani 1 1 d . . . . .
H9 H 0.499955 0.741682 0.283509 0.041 Uiso 1 1 calc R U . . .
C10 C 0.8242(3) 0.72064(13) 0.26362(7) 0.0350(4) Uani 1 1 d . . . . .
C11 C 0.8730(4) 0.62532(17) 0.23537(10) 0.0556(6) Uani 1 1 d . . . . .
H11 H 0.795030 0.563906 0.246515 0.067 Uiso 1 1 calc R U . . .
C12 C 1.0351(5) 0.61812(19) 0.19074(11) 0.0657(7) Uani 1 1 d . . . . .
H12 H 1.063540 0.552361 0.171520 0.079 Uiso 1 1 calc R U . . .
C13 C 1.1542(4) 0.70587(18) 0.17442(9) 0.0534(6) Uani 1 1 d . . . . .
H13 H 1.265335 0.700578 0.144587 0.064 Uiso 1 1 calc R U . . .
C14 C 1.1092(4) 0.80088(18) 0.20203(10) 0.0572(6) Uani 1 1 d . . . . .
H14 H 1.189618 0.861624 0.190993 0.069 Uiso 1 1 calc R U . . .
C15 C 0.9461(4) 0.80901(16) 0.24624(10) 0.0519(5) Uani 1 1 d . . . . .
H15 H 0.917453 0.875304 0.264770 0.062 Uiso 1 1 calc R U . . .
C16 C 0.6571(3) 0.82531(13) 0.35413(7) 0.0336(4) Uani 1 1 d . . . . .
C17 C 0.8450(3) 0.84283(14) 0.39183(8) 0.0412(4) Uani 1 1 d . . . . .
H17 H 0.965370 0.796203 0.389307 0.049 Uiso 1 1 calc R U . . .
C18 C 0.8568(4) 0.92824(16) 0.43311(9) 0.0500(5) Uani 1 1 d . . . . .
H18 H 0.984189 0.938436 0.458815 0.060 Uiso 1 1 calc R U . . .
C19 C 0.6830(4) 0.99859(16) 0.43681(9) 0.0503(5) Uani 1 1 d . . . . .
H19 H 0.692421 1.057041 0.464469 0.060 Uiso 1 1 calc R U . . .
C20 C 0.4971(4) 0.98246(19) 0.39989(12) 0.0593(6) Uani 1 1 d . . . . .
H20 H 0.378173 1.030005 0.402230 0.071 Uiso 1 1 calc R U . . .
C21 C 0.4830(3) 0.89600(17) 0.35884(10) 0.0523(5) Uani 1 1 d . . . . .
H21 H 0.353742 0.885380 0.333989 0.063 Uiso 1 1 calc R U . . .

loop_
_atom_site_aniso_label
_atom_site_aniso_U_11
_atom_site_aniso_U_22
_atom_site_aniso_U_33
_atom_site_aniso_U_23
_atom_site_aniso_U_13
_atom_site_aniso_U_12
O1 0.0432(8) 0.0447(8) 0.0871(11) 0.0224(7) -0.0240(7) -0.0110(6)
O2 0.0622(10) 0.0554(10) 0.0941(13) 0.0318(9) -0.0163(9) -0.0007(8)
N1 0.0356(8) 0.0375(8) 0.0423(8) 0.0032(6) 0.0065(6) -0.0020(6)
C1 0.0421(10) 0.0391(10) 0.0566(11) 0.0051(8) -0.0056(8) 0.0004(8)
C2 0.0325(8) 0.0368(9) 0.0359(8) -0.0012(7) 0.0063(7) -0.0024(6)
C3 0.0346(9) 0.0341(9) 0.0410(9) -0.0028(7) -0.0055(7) 0.0005(7)
C4 0.0319(9) 0.0348(9) 0.0542(11) 0.0022(8) -0.0077(7) -0.0055(7)
C5 0.0336(8) 0.0368(9) 0.0323(8) -0.0040(6) -0.0010(6) 0.0011(7)
C6 0.0354(10) 0.0708(14) 0.0622(12) 0.0249(11) -0.0143(9) -0.0091(9)
C7 0.0364(10) 0.0738(15) 0.0750(15) 0.0301(12) -0.0108(9) -0.0160(10)
C8 0.0467(11) 0.0564(13) 0.0750(15) 0.0188(11) 0.0095(10) -0.0129(9)
C9 0.0328(8) 0.0376(9) 0.0317(8) -0.0003(6) -0.0050(6) 0.0015(7)
C10 0.0408(9) 0.0370(9) 0.0269(8) 0.0014(6) -0.0037(6) 0.0022(7)
C11 0.0736(14) 0.0418(11) 0.0525(12) -0.0134(9) 0.0187(10) -0.0098(10)
C12 0.0971(19) 0.0476(12) 0.0541(12) -0.0115(10) 0.0295(12) 0.0037(12)
C13 0.0671(13) 0.0583(13) 0.0357(10) 0.0058(8) 0.0171(9) 0.0106(10)
C14 0.0718(14) 0.0464(11) 0.0549(12) 0.0090(9) 0.0247(11) -0.0007(10)
C15 0.0708(13) 0.0350(10) 0.0509(11) 0.0037(8) 0.0207(10) 0.0056(9)
C16 0.0369(8) 0.0342(9) 0.0300(8) 0.0015(6) 0.0051(6) -0.0024(6)
C17 0.0496(10) 0.0352(9) 0.0383(9) 0.0031(7) -0.0068(8) -0.0001(8)
C18 0.0692(13) 0.0430(11) 0.0370(9) 0.0008(8) -0.0092(9) -0.0075(9)
C19 0.0720(14) 0.0419(10) 0.0380(9) -0.0077(8) 0.0182(9) -0.0099(9)
C20 0.0521(12) 0.0561(13) 0.0707(14) -0.0196(11) 0.0203(11) 0.0050(10)
C21 0.0388(10) 0.0547(12) 0.0634(13) -0.0155(10) 0.0036(9) 0.0024(9)

loop_
_atom_type_symbol
_atom_type_description
_atom_type_scat_dispersion_real
_atom_type_scat_dispersion_imag
_atom_type_scat_source
C C 0.0033 0.0016 'International Tables Vol C Tables 4.2.6.8 and 6.1.1.4'
H H 0.0000 0.0000 'International Tables Vol C Tables 4.2.6.8 and 6.1.1.4'
N N 0.0061 0.0033 'International Tables Vol C Tables 4.2.6.8 and 6.1.1.4'
O O 0.0106 0.0060 'International Tables Vol C Tables 4.2.6.8 and 6.1.1.4'

loop_
_geom_angle_atom_site_label_1
_geom_angle_atom_site_label_2
_geom_angle_atom_site_label_3
_geom_angle
_geom_angle_site_symmetry_1
_geom_angle_site_symmetry_3
_geom_angle_publ_flag
C3 O1 C1 108.08(14) . . ?
C1 N1 C2 109.54(15) . . ?
C1 N1 C8 123.79(17) . . ?
C2 N1 C8 126.66(16) . . ?
O2 C1 O1 123.09(19) . . ?
O2 C1 N1 129.44(19) . . ?
N1 C1 O1 107.47(16) . . ?
C3 C2 N1 106.54(15) . . ?
C3 C2 C7 120.00(17) . . ?
C7 C2 N1 133.45(16) . . ?
C2 C3 O1 108.38(15) . . ?
C2 C3 C4 123.23(16) . . ?
C4 C3 O1 128.38(16) . . ?
C3 C4 H4 121.3 . . ?
C3 C4 C5 117.32(15) . . ?
C5 C4 H4 121.3 . . ?
C4 C5 C9 121.60(15) . . ?
C6 C5 C4 119.60(17) . . ?
C6 C5 C9 118.80(16) . . ?
C5 C6 H6 118.8 . . ?
C5 C6 C7 122.49(18) . . ?
C7 C6 H6 118.8 . . ?
C2 C7 C6 117.36(18) . . ?
C2 C7 H7 121.3 . . ?
C6 C7 H7 121.3 . . ?
N1 C8 H8A 109.5 . . ?
N1 C8 H8B 109.5 . . ?
N1 C8 H8C 109.5 . . ?
H8A C8 H8B 109.5 . . ?
H8A C8 H8C 109.5 . . ?
H8B C8 H8C 109.5 . . ?
C5 C9 H9 106.1 . . ?
C5 C9 C10 113.60(14) . . ?
C10 C9 H9 106.1 . . ?
C16 C9 C5 110.97(13) . . ?
C16 C9 H9 106.1 . . ?
C16 C9 C10 113.29(14) . . ?
C11 C10 C9 121.04(16) . . ?
C11 C10 C15 117.26(17) . . ?
C15 C10 C9 121.63(15) . . ?
C10 C11 H11 119.4 . . ?
C10 C11 C12 121.27(19) . . ?
C12 C11 H11 119.4 . . ?
C11 C12 H12 119.7 . . ?
C13 C12 C11 120.7(2) . . ?
C13 C12 H12 119.7 . . ?
C12 C13 H13 120.5 . . ?
C14 C13 C12 119.01(18) . . ?
C14 C13 H13 120.5 . . ?
C13 C14 H14 119.6 . . ?
C13 C14 C15 120.7(2) . . ?
C15 C14 H14 119.6 . . ?
C10 C15 H15 119.5 . . ?
C14 C15 C10 121.08(19) . . ?
C14 C15 H15 119.5 . . ?
C17 C16 C9 122.04(15) . . ?
C21 C16 C9 119.81(16) . . ?
C21 C16 C17 118.12(17) . . ?
C16 C17 H17 119.6 . . ?
C18 C17 C16 120.71(19) . . ?
C18 C17 H17 119.6 . . ?
C17 C18 H18 119.7 . . ?
C19 C18 C17 120.5(2) . . ?
C19 C18 H18 119.7 . . ?
C18 C19 H19 120.3 . . ?
C20 C19 C18 119.41(19) . . ?
C20 C19 H19 120.3 . . ?
C19 C20 H20 119.8 . . ?
C19 C20 C21 120.4(2) . . ?
C21 C20 H20 119.8 . . ?
C16 C21 C20 120.9(2) . . ?
C16 C21 H21 119.6 . . ?
C20 C21 H21 119.6 . . ?

loop_
_geom_bond_atom_site_label_1
_geom_bond_atom_site_label_2
_geom_bond_distance
_geom_bond_site_symmetry_2
_geom_bond_publ_flag
O1 C1 1.387(2) . ?
O1 C3 1.381(2) . ?
O2 C1 1.201(2) . ?
N1 C1 1.353(2) . ?
N1 C2 1.395(2) . ?
N1 C8 1.451(2) . ?
C2 C3 1.377(2) . ?
C2 C7 1.379(3) . ?
C3 C4 1.380(2) . ?
C4 H4 0.9400 . ?
C4 C5 1.396(2) . ?
C5 C6 1.380(3) . ?
C5 C9 1.532(2) . ?
C6 H6 0.9400 . ?
C6 C7 1.400(3) . ?
C7 H7 0.9400 . ?
C8 H8A 0.9700 . ?
C8 H8B 0.9700 . ?
C8 H8C 0.9700 . ?
C9 H9 0.9900 . ?
C9 C10 1.533(2) . ?
C9 C16 1.529(2) . ?
C10 C11 1.376(3) . ?
C10 C15 1.391(3) . ?
C11 H11 0.9400 . ?
C11 C12 1.387(3) . ?
C12 H12 0.9400 . ?
C12 C13 1.370(3) . ?
C13 H13 0.9400 . ?
C13 C14 1.362(3) . ?
C14 H14 0.9400 . ?
C14 C15 1.386(3) . ?
C15 H15 0.9400 . ?
C16 C17 1.388(3) . ?
C16 C21 1.388(3) . ?
C17 H17 0.9400 . ?
C17 C18 1.385(3) . ?
C18 H18 0.9400 . ?
C18 C19 1.381(3) . ?
C19 H19 0.9400 . ?
C19 C20 1.367(3) . ?
C20 H20 0.9400 . ?
C20 C21 1.392(3) . ?
C21 H21 0.9400 . ?

loop_
_geom_torsion_atom_site_label_1
_geom_torsion_atom_site_label_2
_geom_torsion_atom_site_label_3
_geom_torsion_atom_site_label_4
_geom_torsion
_geom_torsion_site_symmetry_1
_geom_torsion_site_symmetry_2
_geom_torsion_site_symmetry_3
_geom_torsion_site_symmetry_4
_geom_torsion_publ_flag
O1 C3 C4 C5 177.86(18) . . . . ?
N1 C2 C3 O1 0.25(19) . . . . ?
N1 C2 C3 C4 178.66(16) . . . . ?
N1 C2 C7 C6 -178.25(19) . . . . ?
C1 O1 C3 C2 0.2(2) . . . . ?
C1 O1 C3 C4 -178.11(18) . . . . ?
C1 N1 C2 C3 -0.62(19) . . . . ?
C1 N1 C2 C7 177.9(2) . . . . ?
C2 N1 C1 O1 0.7(2) . . . . ?
C2 N1 C1 O2 -178.7(2) . . . . ?
C2 C3 C4 C5 -0.2(3) . . . . ?
C3 O1 C1 O2 178.9(2) . . . . ?
C3 O1 C1 N1 -0.6(2) . . . . ?
C3 C2 C7 C6 0.1(3) . . . . ?
C3 C4 C5 C6 0.5(3) . . . . ?
C3 C4 C5 C9 179.57(15) . . . . ?
C4 C5 C6 C7 -0.5(3) . . . . ?
C4 C5 C9 C10 60.7(2) . . . . ?
C4 C5 C9 C16 -68.3(2) . . . . ?
C5 C6 C7 C2 0.2(4) . . . . ?
C5 C9 C10 C11 30.8(2) . . . . ?
C5 C9 C10 C15 -152.29(18) . . . . ?
C5 C9 C16 C17 74.46(19) . . . . ?
C5 C9 C16 C21 -103.56(18) . . . . ?
C6 C5 C9 C10 -120.23(19) . . . . ?
C6 C5 C9 C16 110.75(19) . . . . ?
C7 C2 C3 O1 -178.50(19) . . . . ?
C7 C2 C3 C4 -0.1(3) . . . . ?
C8 N1 C1 O1 179.28(18) . . . . ?
C8 N1 C1 O2 -0.1(4) . . . . ?
C8 N1 C2 C3 -179.10(18) . . . . ?
C8 N1 C2 C7 -0.6(3) . . . . ?
C9 C5 C6 C7 -179.6(2) . . . . ?
C9 C10 C11 C12 176.2(2) . . . . ?
C9 C10 C15 C14 -176.76(19) . . . . ?
C9 C16 C17 C18 -177.73(16) . . . . ?
C9 C16 C21 C20 178.56(18) . . . . ?
C10 C9 C16 C17 -54.7(2) . . . . ?
C10 C9 C16 C21 127.26(17) . . . . ?
C10 C11 C12 C13 1.2(4) . . . . ?
C11 C10 C15 C14 0.3(3) . . . . ?
C11 C12 C13 C14 -0.9(4) . . . . ?
C12 C13 C14 C15 0.3(4) . . . . ?
C13 C14 C15 C10 0.0(4) . . . . ?
C15 C10 C11 C12 -0.9(3) . . . . ?
C16 C9 C10 C11 158.62(17) . . . . ?
C16 C9 C10 C15 -24.5(2) . . . . ?
C16 C17 C18 C19 -1.0(3) . . . . ?
C17 C16 C21 C20 0.5(3) . . . . ?
C17 C18 C19 C20 0.9(3) . . . . ?
C18 C19 C20 C21 -0.1(3) . . . . ?
C19 C20 C21 C16 -0.6(3) . . . . ?
C21 C16 C17 C18 0.3(3) . . . . ?
